data_4086887
loop_
_publ_author_name
'Garc\'ia-L\'opez, Jos\'e Antonio'
'Frutos-Pedre\~no, Roberto'
'Bautista, Delia'
'Saura-Llamas, Isabel'
'Vicente, Jos\'e'

_publ_section_title
;
 Norbornadiene as a Building Block for the Synthesis of Linked
 Benzazocinones and Benzazocinium Salts through Tetranuclear
 Carbopalladated Intermediates
;
_journal_issue 2
_journal_name_full Organometallics
_journal_page_first 372
_journal_paper_doi 10.1021/acs.organomet.6b00795
_journal_volume 36
_journal_year 2017
_chemical_formula_sum 'C65 H78 Cl2 N6 O Pd2'
_chemical_formula_weight 1243.03
_space_group_crystal_system monoclinic
_space_group_IT_number 14
_space_group_name_Hall '-P 2yn'
_space_group_name_H-M_alt 'P 1 21/n 1'
_symmetry_space_group_name_Hall '-P 2yn'
_symmetry_space_group_name_H-M 'P 1 21/n 1'
_atom_sites_solution_hydrogens mixed
_audit_creation_method SHELXL-2014/7
_cell_angle_alpha 90
_cell_angle_beta 96.9047(17)
_cell_angle_gamma 90
_cell_formula_units_Z 4
_cell_length_a 19.9213(11)
_cell_length_b 12.9178(6)
_cell_length_c 22.6699(12)
_cell_measurement_reflns_used 9818
_cell_measurement_temperature 100(2)
_cell_measurement_theta_max 28.33
_cell_measurement_theta_min 2.40
_cell_volume 5791.5(5)
_computing_cell_refinement 'SAINT V8.34A (Bruker AXS Inc., 2011)'
_computing_data_collection 'APEX2 2014.1-1 (Bruker AXS Inc.)'
_computing_data_reduction 'SAINT V8.34A (Bruker AXS Inc., 2011)'
_computing_molecular_graphics 'SHELXL-2014/7 (Sheldrick, 2014)'
_computing_publication_material 'SHELXL-2014/7 (Sheldrick, 2014)'
_computing_structure_refinement 'SHELXL-2014/7 (Sheldrick, 2014)'
_computing_structure_solution 'SHELXL-2014/7 (Sheldrick, 2014)'
_diffrn_ambient_temperature 100(2)
_diffrn_detector_area_resol_mean 10.4167
_diffrn_measured_fraction_theta_full 0.999
_diffrn_measured_fraction_theta_max 0.998
_diffrn_measurement_device_type 'Bruker D8 QUEST'
_diffrn_measurement_method \w-scans
_diffrn_radiation_type MoK\a
_diffrn_radiation_wavelength 0.71073
_diffrn_reflns_av_R_equivalents 0.0495
_diffrn_reflns_av_unetI/netI 0.0207
_diffrn_reflns_Laue_measured_fraction_full 0.999
_diffrn_reflns_Laue_measured_fraction_max 0.998
_diffrn_reflns_limit_h_max 26
_diffrn_reflns_limit_h_min -26
_diffrn_reflns_limit_k_max 17
_diffrn_reflns_limit_k_min -17
_diffrn_reflns_limit_l_max 30
_diffrn_reflns_limit_l_min -30
_diffrn_reflns_number 220278
_diffrn_reflns_point_group_measured_fraction_full 0.999
_diffrn_reflns_point_group_measured_fraction_max 0.998
_diffrn_reflns_theta_full 25.242
_diffrn_reflns_theta_max 28.373
_diffrn_reflns_theta_min 2.035
_diffrn_source 'high brilliance microfocus sealed tube '
_exptl_absorpt_coefficient_mu 0.761
_exptl_absorpt_correction_T_max 0.8621
_exptl_absorpt_correction_T_min 0.8037
_exptl_absorpt_correction_type multi-scan
_exptl_absorpt_process_details SADABS
_exptl_crystal_colour colourless
_exptl_crystal_density_diffrn 1.426
_exptl_crystal_description prism
_exptl_crystal_F_000 2576
_exptl_crystal_size_max 0.240
_exptl_crystal_size_mid 0.160
_exptl_crystal_size_min 0.030
_refine_diff_density_max 1.945
_refine_diff_density_min -0.855
_refine_diff_density_rms 0.088
_refine_ls_extinction_method none
_refine_ls_goodness_of_fit_ref 1.051
_refine_ls_hydrogen_treatment mixed
_refine_ls_matrix_type full
_refine_ls_number_parameters 705
_refine_ls_number_reflns 14472
_refine_ls_number_restraints 1
_refine_ls_restrained_S_all 1.051
_refine_ls_R_factor_all 0.0395
_refine_ls_R_factor_gt 0.0304
_refine_ls_shift/su_max 0.009
_refine_ls_shift/su_mean 0.000
_refine_ls_structure_factor_coef Fsqd
_refine_ls_weighting_details 'w=1/[\s^2^(Fo^2^)+(0.0273P)^2^+10.7375P] where P=(Fo^2^+2Fc^2^)/3'
_refine_ls_weighting_scheme calc
_refine_ls_wR_factor_gt 0.0701
_refine_ls_wR_factor_ref 0.0739
_reflns_Friedel_coverage 0.000
_reflns_number_gt 12546
_reflns_number_total 14472
_reflns_threshold_expression 'I > 2\s(I)'
_cod_data_source_file om6b00795_si_002.cif
_cod_data_source_block rfi38c_0m
_cod_depositor_comments 'Adding full bibliography for 4086885--4086890.cif.'
_cod_database_code 4086887
_shelx_shelxl_version_number 2014/7
_shelx_space_group_comment
;
The symmetry employed for this shelxl refinement is uniquely defined
by the following loop, which should always be used as a source of
symmetry information in preference to the above space-group names.
They are only intended as comments.
;
_shelx_estimated_absorpt_t_min 0.838
_shelx_estimated_absorpt_t_max 0.978

loop_
_space_group_symop_operation_xyz
'x, y, z'
'-x+1/2, y+1/2, -z+1/2'
'-x, -y, -z'
'x-1/2, -y-1/2, z-1/2'

loop_
_atom_site_label
_atom_site_type_symbol
_atom_site_fract_x
_atom_site_fract_y
_atom_site_fract_z
_atom_site_U_iso_or_equiv
_atom_site_adp_type
_atom_site_occupancy
_atom_site_site_symmetry_order
_atom_site_calc_flag
_atom_site_refinement_flags_posn
_atom_site_refinement_flags_adp
Pd1 Pd 0.34165(2) 1.09044(2) 0.12114(2) 0.01102(4) Uani 1 1 d . .
Pd1' Pd 0.66578(2) 0.69113(2) 0.25518(2) 0.01056(4) Uani 1 1 d . .
Cl1 Cl 0.34838(3) 1.24928(4) 0.06483(3) 0.02148(11) Uani 1 1 d . .
Cl1' Cl 0.78495(3) 0.71227(5) 0.24842(3) 0.02434(12) Uani 1 1 d . .
N1 N 0.31848(9) 1.17304(14) 0.19682(8) 0.0150(4) Uani 1 1 d D .
H01 H 0.3098(12) 1.1277(19) 0.2220(10) 0.013(6) Uiso 1 1 d D .
N2 N 0.29521(8) 0.91012(13) 0.18470(8) 0.0119(3) Uani 1 1 d . .
N3 N 0.38037(9) 0.98460(15) 0.00789(8) 0.0177(4) Uani 1 1 d . .
N1' N 0.66027(9) 0.57238(14) 0.19206(8) 0.0133(3) Uani 1 1 d D .
H01' H 0.6195(11) 0.547(2) 0.1893(11) 0.016(6) Uiso 1 1 d D .
N2' N 0.53322(9) 0.60937(14) 0.27703(8) 0.0133(3) Uani 1 1 d . .
N3' N 0.68096(9) 0.85143(14) 0.35599(8) 0.0159(4) Uani 1 1 d . .
C1 C 0.41325(10) 0.97751(16) 0.29558(9) 0.0121(4) Uani 1 1 d . .
C2 C 0.40786(10) 1.08652(16) 0.29774(9) 0.0143(4) Uani 1 1 d . .
C3 C 0.37755(12) 1.13243(18) 0.34387(10) 0.0198(5) Uani 1 1 d . .
H3 H 0.3746 1.2057 0.3456 0.024 Uiso 1 1 calc R U
C4 C 0.35178(12) 1.07377(19) 0.38707(10) 0.0224(5) Uani 1 1 d . .
H4 H 0.3313 1.1065 0.4179 0.027 Uiso 1 1 calc R U
C5 C 0.35611(12) 0.96696(19) 0.38488(10) 0.0199(5) Uani 1 1 d . .
H5 H 0.3383 0.9258 0.4141 0.024 Uiso 1 1 calc R U
C6 C 0.38660(11) 0.92037(17) 0.33969(9) 0.0158(4) Uani 1 1 d . .
H6 H 0.3895 0.8470 0.3387 0.019 Uiso 1 1 calc R U
C7 C 0.43340(11) 1.15710(17) 0.25166(10) 0.0165(4) Uani 1 1 d . .
H7A H 0.4493 1.1143 0.2198 0.020 Uiso 1 1 calc R U
H7B H 0.4724 1.1975 0.2706 0.020 Uiso 1 1 calc R U
C8 C 0.37854(11) 1.23164(16) 0.22413(10) 0.0173(4) Uani 1 1 d . .
H8A H 0.3651 1.2785 0.2552 0.021 Uiso 1 1 calc R U
H8B H 0.3967 1.2745 0.1935 0.021 Uiso 1 1 calc R U
C9 C 0.25873(11) 1.24181(18) 0.18527(11) 0.0213(5) Uani 1 1 d . .
H9A H 0.2508 1.2768 0.2222 0.032 Uiso 1 1 calc R U
H9B H 0.2189 1.2005 0.1707 0.032 Uiso 1 1 calc R U
H9C H 0.2670 1.2936 0.1554 0.032 Uiso 1 1 calc R U
C10 C 0.36502(11) 1.01705(16) 0.05179(10) 0.0154(4) Uani 1 1 d . .
C11 C 0.34483(10) 0.95918(15) 0.16876(8) 0.0102(4) Uani 1 1 d . .
C12 C 0.41625(10) 0.91459(15) 0.18338(9) 0.0096(4) Uani 1 1 d . .
H12 H 0.4461 0.9472 0.1562 0.012 Uiso 1 1 calc R U
C13 C 0.45221(10) 0.92481(15) 0.24991(9) 0.0106(4) Uani 1 1 d . .
H13 H 0.4955 0.9636 0.2487 0.013 Uiso 1 1 calc R U
C14 C 0.41534(10) 0.79578(15) 0.17245(9) 0.0101(4) Uani 1 1 d . .
H14 H 0.3790 0.7726 0.1410 0.012 Uiso 1 1 calc R U
C15 C 0.47022(10) 0.81039(15) 0.26437(9) 0.0101(4) Uani 1 1 d . .
H15 H 0.4806 0.7958 0.3078 0.012 Uiso 1 1 calc R U
C16 C 0.40796(10) 0.75255(15) 0.23451(9) 0.0111(4) Uani 1 1 d . .
H16A H 0.3655 0.7743 0.2495 0.013 Uiso 1 1 calc R U
H16B H 0.4129 0.6764 0.2368 0.013 Uiso 1 1 calc R U
C21 C 0.39547(11) 0.95736(18) -0.04905(10) 0.0178(4) Uani 1 1 d . .
C22 C 0.44751(11) 0.88648(18) -0.05368(10) 0.0185(4) Uani 1 1 d . .
C23 C 0.46091(12) 0.8610(2) -0.11087(11) 0.0241(5) Uani 1 1 d . .
H23 H 0.4963 0.8138 -0.1162 0.029 Uiso 1 1 calc R U
C24 C 0.42283(13) 0.9041(2) -0.16008(11) 0.0291(6) Uani 1 1 d . .
H24 H 0.4318 0.8848 -0.1988 0.035 Uiso 1 1 calc R U
C25 C 0.37200(12) 0.9750(2) -0.15375(11) 0.0279(5) Uani 1 1 d . .
H25 H 0.3473 1.0044 -0.1881 0.034 Uiso 1 1 calc R U
C26 C 0.35668(12) 1.00355(19) -0.09767(11) 0.0223(5) Uani 1 1 d . .
C27 C 0.30022(13) 1.0775(2) -0.08946(12) 0.0305(6) Uani 1 1 d . .
H27A H 0.2841 1.1101 -0.1276 0.046 Uiso 1 1 calc R U
H27B H 0.3168 1.1310 -0.0607 0.046 Uiso 1 1 calc R U
H27C H 0.2630 1.0397 -0.0748 0.046 Uiso 1 1 calc R U
C28 C 0.48608(12) 0.83737(19) 0.00018(11) 0.0236(5) Uani 1 1 d . .
H28A H 0.4977 0.8903 0.0307 0.035 Uiso 1 1 calc R U
H28B H 0.5276 0.8059 -0.0108 0.035 Uiso 1 1 calc R U
H28C H 0.4581 0.7839 0.0158 0.035 Uiso 1 1 calc R U
C31 C 0.22593(10) 0.93147(15) 0.16559(9) 0.0126(4) Uani 1 1 d . .
C32 C 0.19721(11) 0.89155(17) 0.11025(10) 0.0161(4) Uani 1 1 d . .
C33 C 0.12823(11) 0.90431(18) 0.09359(11) 0.0203(5) Uani 1 1 d . .
H33 H 0.1087 0.8793 0.0560 0.024 Uiso 1 1 calc R U
C34 C 0.08741(11) 0.95268(19) 0.13061(11) 0.0223(5) Uani 1 1 d . .
H34 H 0.0404 0.9611 0.1184 0.027 Uiso 1 1 calc R U
C35 C 0.11570(11) 0.98866(18) 0.18551(11) 0.0199(5) Uani 1 1 d . .
H35 H 0.0875 1.0211 0.2110 0.024 Uiso 1 1 calc R U
C36 C 0.18490(10) 0.97839(16) 0.20440(10) 0.0145(4) Uani 1 1 d . .
C37 C 0.23874(12) 0.8302(2) 0.07111(11) 0.0233(5) Uani 1 1 d . .
H37A H 0.2091 0.8023 0.0372 0.035 Uiso 1 1 calc R U
H37B H 0.2613 0.7731 0.0940 0.035 Uiso 1 1 calc R U
H37C H 0.2728 0.8754 0.0567 0.035 Uiso 1 1 calc R U
C38 C 0.21296(11) 1.01348(18) 0.26576(10) 0.0181(4) Uani 1 1 d . .
H38A H 0.2599 0.9901 0.2745 0.027 Uiso 1 1 calc R U
H38B H 0.1859 0.9840 0.2949 0.027 Uiso 1 1 calc R U
H38C H 0.2114 1.0892 0.2678 0.027 Uiso 1 1 calc R U
C1' C 0.48757(10) 0.65223(16) 0.13337(9) 0.0126(4) Uani 1 1 d . .
C2' C 0.54314(11) 0.61798(16) 0.10568(9) 0.0139(4) Uani 1 1 d . .
C3' C 0.53878(12) 0.52267(18) 0.07595(10) 0.0196(4) Uani 1 1 d . .
H3' H 0.5760 0.5002 0.0566 0.024 Uiso 1 1 calc R U
C4' C 0.48211(12) 0.46015(18) 0.07379(10) 0.0208(5) Uani 1 1 d . .
H4' H 0.4806 0.3956 0.0536 0.025 Uiso 1 1 calc R U
C5' C 0.42765(12) 0.49310(17) 0.10143(10) 0.0195(4) Uani 1 1 d . .
H5' H 0.3885 0.4509 0.1008 0.023 Uiso 1 1 calc R U
C6' C 0.43052(11) 0.58807(17) 0.13011(9) 0.0155(4) Uani 1 1 d . .
H6' H 0.3924 0.6105 0.1482 0.019 Uiso 1 1 calc R U
C7' C 0.60886(11) 0.67825(17) 0.10722(9) 0.0162(4) Uani 1 1 d . .
H7'1 H 0.6065 0.7408 0.1321 0.019 Uiso 1 1 calc R U
H7'2 H 0.6148 0.7011 0.0665 0.019 Uiso 1 1 calc R U
C8' C 0.66981(11) 0.61271(17) 0.13216(9) 0.0163(4) Uani 1 1 d . .
H8'1 H 0.6753 0.5541 0.1050 0.020 Uiso 1 1 calc R U
H8'2 H 0.7114 0.6554 0.1349 0.020 Uiso 1 1 calc R U
C9' C 0.70715(11) 0.48585(17) 0.21084(10) 0.0185(4) Uani 1 1 d . .
H9'1 H 0.6990 0.4284 0.1827 0.028 Uiso 1 1 calc R U
H9'2 H 0.6994 0.4624 0.2506 0.028 Uiso 1 1 calc R U
H9'3 H 0.7540 0.5097 0.2117 0.028 Uiso 1 1 calc R U
C10' C 0.67131(10) 0.79379(17) 0.31684(10) 0.0153(4) Uani 1 1 d . .
C11' C 0.56513(10) 0.68148(15) 0.25537(8) 0.0100(4) Uani 1 1 d . .
C12' C 0.52652(10) 0.77468(15) 0.22689(9) 0.0100(4) Uani 1 1 d . .
H12' H 0.5592 0.8330 0.2253 0.012 Uiso 1 1 calc R U
C13' C 0.48684(10) 0.75952(15) 0.16214(9) 0.0106(4) Uani 1 1 d . .
H13' H 0.5053 0.8103 0.1350 0.013 Uiso 1 1 calc R U
C21' C 0.70509(11) 0.91046(17) 0.40584(9) 0.0154(4) Uani 1 1 d . .
C22' C 0.75994(11) 0.87006(18) 0.44334(10) 0.0183(4) Uani 1 1 d . .
C23' C 0.78474(12) 0.9305(2) 0.49170(10) 0.0229(5) Uani 1 1 d . .
H23' H 0.8217 0.9061 0.5185 0.027 Uiso 1 1 calc R U
C24' C 0.75640(13) 1.0260(2) 0.50151(11) 0.0255(5) Uani 1 1 d . .
H24' H 0.7744 1.0666 0.5346 0.031 Uiso 1 1 calc R U
C25' C 0.70206(13) 1.06296(19) 0.46347(11) 0.0241(5) Uani 1 1 d . .
H25' H 0.6831 1.1284 0.4711 0.029 Uiso 1 1 calc R U
C26' C 0.67476(11) 1.00591(18) 0.41432(10) 0.0190(4) Uani 1 1 d . .
C27' C 0.61760(13) 1.0458(2) 0.37111(12) 0.0282(5) Uani 1 1 d . .
H27D H 0.5970 1.1058 0.3883 0.042 Uiso 1 1 calc R U
H27E H 0.5836 0.9912 0.3627 0.042 Uiso 1 1 calc R U
H27F H 0.6349 1.0663 0.3342 0.042 Uiso 1 1 calc R U
C28' C 0.79119(13) 0.7675(2) 0.43038(12) 0.0271(5) Uani 1 1 d . .
H28D H 0.8285 0.7521 0.4614 0.041 Uiso 1 1 calc R U
H28E H 0.8085 0.7709 0.3917 0.041 Uiso 1 1 calc R U
H28F H 0.7569 0.7129 0.4295 0.041 Uiso 1 1 calc R U
C31' C 0.56532(10) 0.52622(16) 0.31126(10) 0.0141(4) Uani 1 1 d . .
C32' C 0.56611(11) 0.42683(17) 0.28655(10) 0.0173(4) Uani 1 1 d . .
C33' C 0.59381(12) 0.34550(18) 0.32219(11) 0.0231(5) Uani 1 1 d . .
H33' H 0.5960 0.2783 0.3055 0.028 Uiso 1 1 calc R U
C34' C 0.61796(14) 0.3610(2) 0.38114(12) 0.0292(6) Uani 1 1 d . .
H34' H 0.6367 0.3050 0.4048 0.035 Uiso 1 1 calc R U
C35' C 0.61462(13) 0.4589(2) 0.40556(11) 0.0263(5) Uani 1 1 d . .
H35' H 0.6305 0.4691 0.4464 0.032 Uiso 1 1 calc R U
C36' C 0.58841(11) 0.54258(18) 0.37151(10) 0.0189(4) Uani 1 1 d . .
C37' C 0.58070(14) 0.6451(2) 0.40147(11) 0.0278(5) Uani 1 1 d . .
H37D H 0.5650 0.6336 0.4403 0.042 Uiso 1 1 calc R U
H37E H 0.5477 0.6876 0.3767 0.042 Uiso 1 1 calc R U
H37F H 0.6244 0.6807 0.4069 0.042 Uiso 1 1 calc R U
C38' C 0.53682(13) 0.40465(18) 0.22368(11) 0.0242(5) Uani 1 1 d . .
H38D H 0.5229 0.4697 0.2036 0.036 Uiso 1 1 calc R U
H38E H 0.4975 0.3591 0.2237 0.036 Uiso 1 1 calc R U
H38F H 0.5710 0.3706 0.2027 0.036 Uiso 1 1 calc R U
C91 C 0.66268(14) 0.3229(2) 0.54559(12) 0.0295(6) Uani 1 1 d . .
H91A H 0.6878 0.2631 0.5633 0.044 Uiso 1 1 calc R U
H91B H 0.6714 0.3831 0.5717 0.044 Uiso 1 1 calc R U
H91C H 0.6773 0.3382 0.5068 0.044 Uiso 1 1 calc R U
C92 C 0.58896(18) 0.2992(3) 0.53804(15) 0.0443(7) Uani 1 1 d . .
H92A H 0.5736 0.2848 0.5772 0.053 Uiso 1 1 calc R U
H92B H 0.5631 0.3591 0.5200 0.053 Uiso 1 1 calc R U
O93 O 0.57794(12) 0.21047(19) 0.50030(11) 0.0496(6) Uani 1 1 d . .
C95 C 0.47944(19) 0.1268(3) 0.52986(18) 0.0571(10) Uani 1 1 d . .
H95A H 0.5000 0.0578 0.5326 0.086 Uiso 1 1 calc R U
H95B H 0.4306 0.1204 0.5181 0.086 Uiso 1 1 calc R U
H95C H 0.4876 0.1613 0.5686 0.086 Uiso 1 1 calc R U
C94 C 0.50907(19) 0.1872(3) 0.4861(2) 0.0624(11) Uani 1 1 d . .
H94A H 0.5032 0.1490 0.4479 0.075 Uiso 1 1 calc R U
H94B H 0.4837 0.2530 0.4799 0.075 Uiso 1 1 calc R U

loop_
_atom_site_aniso_label
_atom_site_aniso_U_11
_atom_site_aniso_U_22
_atom_site_aniso_U_33
_atom_site_aniso_U_23
_atom_site_aniso_U_13
_atom_site_aniso_U_12
Pd1 0.01028(7) 0.00740(7) 0.01580(8) 0.00202(6) 0.00322(5) 0.00183(5)
Pd1' 0.00815(7) 0.00962(7) 0.01415(8) -0.00146(6) 0.00227(5) 0.00067(5)
Cl1 0.0264(3) 0.0116(2) 0.0277(3) 0.0073(2) 0.0086(2) 0.0032(2)
Cl1' 0.0111(2) 0.0239(3) 0.0391(3) -0.0069(2) 0.0071(2) -0.0028(2)
N1 0.0144(8) 0.0102(8) 0.0215(9) 0.0011(7) 0.0061(7) 0.0031(7)
N2 0.0102(8) 0.0100(8) 0.0158(8) 0.0002(6) 0.0033(6) 0.0020(6)
N3 0.0187(9) 0.0150(9) 0.0200(9) 0.0003(7) 0.0053(7) -0.0040(7)
N1' 0.0114(8) 0.0125(8) 0.0166(9) -0.0022(7) 0.0035(7) 0.0018(7)
N2' 0.0113(8) 0.0113(8) 0.0174(8) 0.0023(7) 0.0024(7) 0.0018(6)
N3' 0.0142(8) 0.0155(9) 0.0184(9) -0.0030(7) 0.0036(7) -0.0021(7)
C1 0.0103(9) 0.0135(10) 0.0124(9) -0.0021(7) 0.0007(7) 0.0026(7)
C2 0.0135(9) 0.0122(10) 0.0172(10) -0.0033(8) 0.0012(8) 0.0012(8)
C3 0.0245(11) 0.0137(10) 0.0210(11) -0.0066(8) 0.0018(9) 0.0046(9)
C4 0.0268(12) 0.0248(12) 0.0164(10) -0.0063(9) 0.0058(9) 0.0088(10)
C5 0.0221(11) 0.0242(12) 0.0144(10) 0.0005(9) 0.0066(8) 0.0049(9)
C6 0.0174(10) 0.0144(10) 0.0160(10) -0.0003(8) 0.0042(8) 0.0041(8)
C7 0.0160(10) 0.0112(10) 0.0224(11) -0.0022(8) 0.0026(8) -0.0004(8)
C8 0.0190(10) 0.0091(10) 0.0242(11) -0.0017(8) 0.0037(9) 0.0005(8)
C9 0.0186(11) 0.0154(11) 0.0311(13) 0.0010(9) 0.0078(9) 0.0067(9)
C10 0.0147(10) 0.0112(10) 0.0203(11) 0.0045(8) 0.0023(8) -0.0007(8)
C11 0.0120(9) 0.0079(9) 0.0110(9) -0.0008(7) 0.0021(7) 0.0027(7)
C12 0.0084(8) 0.0079(9) 0.0130(9) 0.0005(7) 0.0032(7) 0.0010(7)
C13 0.0098(9) 0.0092(9) 0.0128(9) -0.0009(7) 0.0020(7) 0.0003(7)
C14 0.0090(9) 0.0080(9) 0.0134(9) -0.0014(7) 0.0016(7) 0.0011(7)
C15 0.0104(9) 0.0086(9) 0.0119(9) 0.0015(7) 0.0036(7) 0.0026(7)
C16 0.0101(9) 0.0084(9) 0.0154(9) 0.0010(7) 0.0036(7) 0.0017(7)
C21 0.0193(10) 0.0178(11) 0.0175(10) -0.0017(8) 0.0062(8) -0.0077(9)
C22 0.0170(10) 0.0182(11) 0.0211(11) -0.0017(9) 0.0047(8) -0.0064(8)
C23 0.0198(11) 0.0283(13) 0.0255(12) -0.0079(10) 0.0087(9) -0.0050(10)
C24 0.0248(12) 0.0456(16) 0.0181(11) -0.0073(11) 0.0071(9) -0.0094(11)
C25 0.0221(12) 0.0418(15) 0.0193(11) 0.0028(11) -0.0005(9) -0.0065(11)
C26 0.0184(11) 0.0252(12) 0.0236(11) 0.0014(9) 0.0029(9) -0.0066(9)
C27 0.0245(13) 0.0337(15) 0.0333(14) 0.0056(11) 0.0038(11) 0.0027(11)
C28 0.0251(12) 0.0219(12) 0.0241(12) 0.0002(9) 0.0042(10) -0.0008(9)
C31 0.0101(9) 0.0074(9) 0.0209(10) 0.0030(7) 0.0038(8) -0.0004(7)
C32 0.0145(10) 0.0137(10) 0.0206(11) 0.0010(8) 0.0041(8) -0.0011(8)
C33 0.0167(10) 0.0196(11) 0.0237(11) -0.0007(9) -0.0011(9) -0.0029(9)
C34 0.0106(10) 0.0213(12) 0.0345(13) 0.0000(10) 0.0006(9) 0.0022(9)
C35 0.0127(10) 0.0161(11) 0.0321(12) -0.0018(9) 0.0075(9) 0.0025(8)
C36 0.0128(9) 0.0099(9) 0.0219(10) 0.0014(8) 0.0058(8) 0.0004(7)
C37 0.0180(11) 0.0259(13) 0.0269(12) -0.0109(10) 0.0065(9) -0.0049(9)
C38 0.0166(10) 0.0176(11) 0.0211(11) -0.0012(9) 0.0066(8) 0.0024(8)
C1' 0.0143(9) 0.0112(9) 0.0119(9) -0.0006(7) -0.0007(7) 0.0038(8)
C2' 0.0157(10) 0.0142(10) 0.0114(9) 0.0007(8) 0.0005(7) 0.0042(8)
C3' 0.0234(11) 0.0207(11) 0.0147(10) -0.0037(9) 0.0017(8) 0.0084(9)
C4' 0.0290(12) 0.0153(11) 0.0164(10) -0.0063(8) -0.0039(9) 0.0043(9)
C5' 0.0215(11) 0.0142(10) 0.0211(11) -0.0013(8) -0.0047(9) 0.0001(8)
C6' 0.0151(10) 0.0149(10) 0.0160(10) -0.0018(8) 0.0002(8) 0.0024(8)
C7' 0.0179(10) 0.0170(10) 0.0149(10) 0.0003(8) 0.0062(8) 0.0044(8)
C8' 0.0161(10) 0.0187(11) 0.0154(10) -0.0023(8) 0.0074(8) 0.0050(8)
C9' 0.0187(10) 0.0136(10) 0.0237(11) -0.0009(8) 0.0049(9) 0.0058(8)
C10' 0.0100(9) 0.0149(10) 0.0211(10) 0.0001(8) 0.0026(8) 0.0000(8)
C11' 0.0104(9) 0.0097(9) 0.0098(9) -0.0027(7) 0.0010(7) 0.0022(7)
C12' 0.0095(9) 0.0084(9) 0.0125(9) 0.0000(7) 0.0026(7) 0.0014(7)
C13' 0.0108(9) 0.0092(9) 0.0120(9) -0.0002(7) 0.0019(7) 0.0027(7)
C21' 0.0159(10) 0.0155(10) 0.0156(10) -0.0039(8) 0.0053(8) -0.0050(8)
C22' 0.0178(10) 0.0197(11) 0.0182(10) 0.0004(9) 0.0052(8) -0.0037(9)
C23' 0.0207(11) 0.0312(13) 0.0172(11) -0.0008(9) 0.0041(9) -0.0060(10)
C24' 0.0287(12) 0.0302(13) 0.0189(11) -0.0099(10) 0.0087(9) -0.0138(10)
C25' 0.0305(13) 0.0174(11) 0.0274(12) -0.0072(9) 0.0158(10) -0.0045(10)
C26' 0.0192(11) 0.0176(11) 0.0217(11) -0.0026(9) 0.0086(9) -0.0021(9)
C27' 0.0312(13) 0.0234(13) 0.0309(13) 0.0000(10) 0.0081(11) 0.0086(10)
C28' 0.0271(13) 0.0262(13) 0.0277(13) 0.0015(10) 0.0025(10) 0.0076(10)
C31' 0.0084(9) 0.0133(10) 0.0212(10) 0.0058(8) 0.0045(8) 0.0008(7)
C32' 0.0141(10) 0.0154(10) 0.0235(11) 0.0049(9) 0.0063(8) -0.0004(8)
C33' 0.0227(11) 0.0136(11) 0.0337(13) 0.0076(9) 0.0059(10) 0.0031(9)
C34' 0.0321(14) 0.0212(13) 0.0333(14) 0.0132(10) -0.0005(11) 0.0047(10)
C35' 0.0283(13) 0.0259(13) 0.0233(12) 0.0097(10) -0.0031(10) -0.0007(10)
C36' 0.0167(10) 0.0179(11) 0.0226(11) 0.0045(9) 0.0038(8) -0.0009(9)
C37' 0.0411(15) 0.0236(13) 0.0193(11) 0.0010(10) 0.0062(10) 0.0003(11)
C38' 0.0323(13) 0.0137(11) 0.0265(12) 0.0013(9) 0.0031(10) -0.0036(9)
C91 0.0385(15) 0.0243(13) 0.0234(12) 0.0008(10) -0.0049(11) 0.0027(11)
C92 0.054(2) 0.0383(17) 0.0413(17) 0.0011(14) 0.0087(15) 0.0062(15)
O93 0.0457(13) 0.0469(14) 0.0551(14) -0.0068(11) 0.0014(11) 0.0041(11)
C95 0.049(2) 0.053(2) 0.068(2) -0.0171(19) 0.0007(18) 0.0071(17)
C94 0.041(2) 0.063(3) 0.085(3) -0.002(2) 0.0121(19) 0.0147(18)

loop_
_atom_type_symbol
_atom_type_description
_atom_type_scat_dispersion_real
_atom_type_scat_dispersion_imag
_atom_type_scat_source
C C 0.0033 0.0016 'International Tables Vol C Tables 4.2.6.8 and 6.1.1.4'
H H 0.0000 0.0000 'International Tables Vol C Tables 4.2.6.8 and 6.1.1.4'
N N 0.0061 0.0033 'International Tables Vol C Tables 4.2.6.8 and 6.1.1.4'
Cl Cl 0.1484 0.1585 'International Tables Vol C Tables 4.2.6.8 and 6.1.1.4'
Pd Pd -0.9988 1.0072 'International Tables Vol C Tables 4.2.6.8 and 6.1.1.4'
O O 0.0106 0.0060 'International Tables Vol C Tables 4.2.6.8 and 6.1.1.4'

loop_
_geom_angle_atom_site_label_1
_geom_angle_atom_site_label_2
_geom_angle_atom_site_label_3
_geom_angle
C10 Pd1 C11 91.60(8)
C10 Pd1 N1 178.47(8)
C11 Pd1 N1 89.18(7)
C10 Pd1 Cl1 87.31(6)
C11 Pd1 Cl1 175.07(6)
N1 Pd1 Cl1 91.79(5)
C10' Pd1' C11' 90.64(8)
C10' Pd1' N1' 176.51(8)
C11' Pd1' N1' 89.18(7)
C10' Pd1' Cl1' 89.85(6)
C11' Pd1' Cl1' 175.42(6)
N1' Pd1' Cl1' 90.61(5)
C9 N1 C8 110.93(17)
C9 N1 Pd1 114.03(14)
C8 N1 Pd1 110.55(13)
C11 N2 C31 125.41(18)
C10 N3 C21 172.4(2)
C9' N1' C8' 112.33(16)
C9' N1' Pd1' 112.10(13)
C8' N1' Pd1' 111.45(13)
C11' N2' C31' 123.57(17)
C10' N3' C21' 168.4(2)
C6 C1 C2 117.66(19)
C6 C1 C13 121.16(18)
C2 C1 C13 120.97(18)
C3 C2 C1 119.3(2)
C3 C2 C7 117.99(19)
C1 C2 C7 122.73(19)
C4 C3 C2 121.7(2)
C5 C4 C3 119.4(2)
C4 C5 C6 119.5(2)
C5 C6 C1 122.4(2)
C2 C7 C8 112.06(18)
N1 C8 C7 110.41(17)
N3 C10 Pd1 172.02(19)
N2 C11 C12 119.16(17)
N2 C11 Pd1 127.06(15)
C12 C11 Pd1 113.70(13)
C11 C12 C14 110.10(16)
C11 C12 C13 118.21(16)
C14 C12 C13 103.16(15)
C1 C13 C15 113.97(16)
C1 C13 C12 118.09(16)
C15 C13 C12 100.82(15)
C16 C14 C13' 102.70(15)
C16 C14 C12 102.32(15)
C13' C14 C12 109.30(16)
C16 C15 C13 102.54(15)
C16 C15 C12' 102.25(15)
C13 C15 C12' 109.36(15)
C15 C16 C14 93.77(15)
C22 C21 C26 124.4(2)
C22 C21 N3 118.4(2)
C26 C21 N3 117.2(2)
C23 C22 C21 116.8(2)
C23 C22 C28 121.3(2)
C21 C22 C28 121.8(2)
C24 C23 C22 120.3(2)
C25 C24 C23 121.2(2)
C24 C25 C26 120.9(2)
C25 C26 C21 116.4(2)
C25 C26 C27 122.0(2)
C21 C26 C27 121.5(2)
C36 C31 C32 120.57(19)
C36 C31 N2 120.53(19)
C32 C31 N2 118.31(18)
C33 C32 C31 118.7(2)
C33 C32 C37 119.8(2)
C31 C32 C37 121.46(19)
C34 C33 C32 121.5(2)
C35 C34 C33 119.4(2)
C34 C35 C36 121.5(2)
C35 C36 C31 118.3(2)
C35 C36 C38 119.79(19)
C31 C36 C38 121.87(19)
C6' C1' C2' 117.83(19)
C6' C1' C13' 120.54(18)
C2' C1' C13' 121.47(18)
C3' C2' C1' 118.9(2)
C3' C2' C7' 117.68(19)
C1' C2' C7' 123.37(19)
C4' C3' C2' 122.2(2)
C5' C4' C3' 119.0(2)
C4' C5' C6' 119.6(2)
C5' C6' C1' 122.4(2)
C2' C7' C8' 111.58(18)
N1' C8' C7' 110.35(16)
N3' C10' Pd1' 173.07(19)
N2' C11' C12' 119.66(17)
N2' C11' Pd1' 126.65(15)
C12' C11' Pd1' 113.67(13)
C11' C12' C15 111.20(16)
C11' C12' C13' 117.45(16)
C15 C12' C13' 103.24(15)
C1' C13' C14 113.26(16)
C1' C13' C12' 118.30(16)
C14 C13' C12' 100.83(15)
C26' C21' N3' 118.7(2)
C26' C21' C22' 124.3(2)
N3' C21' C22' 117.0(2)
C23' C22' C21' 116.6(2)
C23' C22' C28' 122.2(2)
C21' C22' C28' 121.3(2)
C24' C23' C22' 121.0(2)
C25' C24' C23' 120.6(2)
C24' C25' C26' 121.2(2)
C25' C26' C21' 116.4(2)
C25' C26' C27' 122.3(2)
C21' C26' C27' 121.3(2)
C32' C31' C36' 120.6(2)
C32' C31' N2' 119.79(19)
C36' C31' N2' 119.19(19)
C33' C32' C31' 118.7(2)
C33' C32' C38' 119.1(2)
C31' C32' C38' 122.2(2)
C34' C33' C32' 121.2(2)
C33' C34' C35' 119.5(2)
C34' C35' C36' 121.3(2)
C35' C36' C31' 118.6(2)
C35' C36' C37' 119.0(2)
C31' C36' C37' 122.2(2)
O93 C92 C91 108.2(3)
C94 O93 C92 112.6(3)
O93 C94 C95 115.3(3)

loop_
_geom_bond_atom_site_label_1
_geom_bond_atom_site_label_2
_geom_bond_distance
Pd1 C10 1.940(2)
Pd1 C11 2.007(2)
Pd1 N1 2.1179(18)
Pd1 Cl1 2.4287(5)
Pd1' C10' 1.920(2)
Pd1' C11' 2.0095(19)
Pd1' N1' 2.0916(18)
Pd1' Cl1' 2.4129(5)
N1 C9 1.483(3)
N1 C8 1.487(3)
N2 C11 1.263(3)
N2 C31 1.423(3)
N3 C10 1.155(3)
N3 C21 1.405(3)
N1' C9' 1.486(3)
N1' C8' 1.488(3)
N2' C11' 1.260(3)
N2' C31' 1.430(3)
N3' C10' 1.157(3)
N3' C21' 1.400(3)
C1 C6 1.398(3)
C1 C2 1.414(3)
C1 C13 1.527(3)
C2 C3 1.401(3)
C2 C7 1.520(3)
C3 C4 1.385(3)
C4 C5 1.384(3)
C5 C6 1.389(3)
C7 C8 1.532(3)
C11 C12 1.534(3)
C12 C14 1.554(3)
C12 C13 1.595(3)
C13 C15 1.547(3)
C14 C16 1.537(3)
C14 C13' 1.544(3)
C15 C16 1.534(3)
C15 C12' 1.556(3)
C21 C22 1.397(3)
C21 C26 1.401(3)
C22 C23 1.394(3)
C22 C28 1.503(3)
C23 C24 1.388(4)
C24 C25 1.385(4)
C25 C26 1.392(3)
C26 C27 1.504(4)
C31 C36 1.408(3)
C31 C32 1.412(3)
C32 C33 1.391(3)
C32 C37 1.509(3)
C33 C34 1.386(3)
C34 C35 1.383(3)
C35 C36 1.400(3)
C36 C38 1.505(3)
C1' C6' 1.401(3)
C1' C2' 1.408(3)
C1' C13' 1.533(3)
C2' C3' 1.401(3)
C2' C7' 1.520(3)
C3' C4' 1.384(3)
C4' C5' 1.384(3)
C5' C6' 1.386(3)
C7' C8' 1.532(3)
C11' C12' 1.529(3)
C12' C13' 1.593(3)
C21' C26' 1.397(3)
C21' C22' 1.402(3)
C22' C23' 1.388(3)
C22' C28' 1.507(3)
C23' C24' 1.386(4)
C24' C25' 1.385(4)
C25' C26' 1.391(3)
C26' C27' 1.501(3)
C31' C32' 1.402(3)
C31' C36' 1.404(3)
C32' C33' 1.398(3)
C32' C38' 1.501(3)
C33' C34' 1.380(4)
C34' C35' 1.385(4)
C35' C36' 1.393(3)
C36' C37' 1.504(3)
C91 C92 1.490(4)
C92 O93 1.431(4)
O93 C94 1.404(4)
C95 C94 1.444(6)
